data_4341029
loop_
_publ_author_name
'Corbey, Jordan F.'
'Fang, Ming'
'Ziller, Joseph W.'
'Evans, William J.'

_publ_section_title
;
 Cocrystallization of (\m-S2)(2-) and (\m-S)(2-) and Formation of an
 [\h(2)-S3N(SiMe3)2] Ligand from Chalcogen Reduction by (N2)(2-) in a
 Bimetallic Yttrium Amide Complex.
;
_journal_issue 3
_journal_name_full 'Inorganic chemistry'
_journal_page_first 801
_journal_page_last 807
_journal_paper_doi 10.1021/ic501753x
_journal_volume 54
_journal_year 2015
_chemical_formula_sum 'C32 H88 N4 O2 Se2 Si8 Y2'
_chemical_formula_weight 1121.52
_chemical_name_systematic
; 
 ? 
;
_space_group_crystal_system triclinic
_space_group_IT_number 2
_space_group_name_Hall '-P 1'
_space_group_name_H-M_alt 'P -1'
_symmetry_space_group_name_Hall '-P 1'
_symmetry_space_group_name_H-M 'P -1'
_atom_sites_solution_hydrogens geom
_atom_sites_solution_primary direct
_atom_sites_solution_secondary difmap
_audit_creation_method SHELXL-2014
_cell_angle_alpha 61.5418(9)
_cell_angle_beta 80.0644(10)
_cell_angle_gamma 87.4348(10)
_cell_formula_units_Z 1
_cell_length_a 10.8331(9)
_cell_length_b 11.9995(10)
_cell_length_c 12.0793(10)
_cell_measurement_reflns_used 4970
_cell_measurement_temperature 133(2)
_cell_measurement_theta_max 27.66
_cell_measurement_theta_min 2.48
_cell_volume 1358.5(2)
_computing_cell_refinement 'Bruker SAINT 8.34a, 2013'
_computing_data_collection 'Bruker APEX2 2013.10-0, 2013'
_computing_data_reduction 'Bruker SAINT 8.34a, 2013'
_computing_molecular_graphics 'Bruker SHELXTL'
_computing_publication_material 'Bruker SHELXTL'
_computing_structure_refinement 'SHELXL-2014 (Sheldrick, 2014)'
_computing_structure_solution 'Bruker SHELXTL 2013/1'
_diffrn_ambient_temperature 133(2)
_diffrn_measured_fraction_theta_full 0.998
_diffrn_measured_fraction_theta_max 0.908
_diffrn_measurement_device_type 'Bruker SMART APEX II CCD'
_diffrn_measurement_method '\f and \w scans'
_diffrn_radiation_type MoK\a
_diffrn_radiation_wavelength 0.71073
_diffrn_reflns_av_R_equivalents 0.0267
_diffrn_reflns_av_unetI/netI 0.0385
_diffrn_reflns_Laue_measured_fraction_full 0.998
_diffrn_reflns_Laue_measured_fraction_max 0.908
_diffrn_reflns_limit_h_max 14
_diffrn_reflns_limit_h_min -14
_diffrn_reflns_limit_k_max 15
_diffrn_reflns_limit_k_min -16
_diffrn_reflns_limit_l_max 15
_diffrn_reflns_limit_l_min -15
_diffrn_reflns_number 15563
_diffrn_reflns_point_group_measured_fraction_full 0.998
_diffrn_reflns_point_group_measured_fraction_max 0.908
_diffrn_reflns_theta_full 25.242
_diffrn_reflns_theta_max 28.610
_diffrn_reflns_theta_min 1.910
_diffrn_source 'fine-focus sealed tube'
_exptl_absorpt_coefficient_mu 3.671
_exptl_absorpt_correction_T_max 0.7285
_exptl_absorpt_correction_T_min 0.5896
_exptl_absorpt_correction_type numerical
_exptl_absorpt_process_details 'Bruker SADABS 2012/1'
_exptl_crystal_colour orange
_exptl_crystal_density_diffrn 1.371
_exptl_crystal_density_meas ?
_exptl_crystal_density_method not_measured
_exptl_crystal_description prism
_exptl_crystal_F_000 582
_exptl_crystal_size_max 0.191
_exptl_crystal_size_mid 0.165
_exptl_crystal_size_min 0.130
_refine_diff_density_max 1.036
_refine_diff_density_min -0.517
_refine_diff_density_rms 0.089
_refine_ls_extinction_method none
_refine_ls_goodness_of_fit_ref 1.039
_refine_ls_hydrogen_treatment constr
_refine_ls_matrix_type full
_refine_ls_number_parameters 238
_refine_ls_number_reflns 6329
_refine_ls_number_restraints 0
_refine_ls_restrained_S_all 1.039
_refine_ls_R_factor_all 0.0466
_refine_ls_R_factor_gt 0.0324
_refine_ls_shift/su_max 0.002
_refine_ls_shift/su_mean 0.000
_refine_ls_structure_factor_coef Fsqd
_refine_ls_weighting_details 'w=1/[\s^2^(Fo^2^)+(0.0375P)^2^+0.7919P] where P=(Fo^2^+2Fc^2^)/3'
_refine_ls_weighting_scheme calc
_refine_ls_wR_factor_gt 0.0727
_refine_ls_wR_factor_ref 0.0773
_reflns_Friedel_coverage 0.000
_reflns_number_gt 5142
_reflns_number_total 6329
_reflns_threshold_expression 'I > 2\s(I)'
_cod_data_source_file ic501753x_si_004.cif
_cod_data_source_block jfc56
_cod_depositor_comments
;
The following automatic conversions were performed:

'_exptl_crystal_density_meas' value 'not_measured' was changed to '?'
- the value is perceived as not measured.

Automatic conversion script
Id: cif_fix_values 3008 2015-01-20 13:52:24Z robertas 

 Adding full bibliography for 4341027--4341031.cif.
;
_cod_database_code 4341029
_shelx_space_group_comment
; 
The symmetry employed for this shelxl refinement is uniquely defined 
by the following loop, which should always be used as a source of 
symmetry information in preference to the above space-group names. 
They are only intended as comments. 
;
_shelx_estimated_absorpt_t_min 0.541
_shelx_estimated_absorpt_t_max 0.647
_shelxl_version_number 2014-2

loop_
_space_group_symop_operation_xyz
'x, y, z'
'-x, -y, -z'

loop_
_atom_site_label
_atom_site_type_symbol
_atom_site_fract_x
_atom_site_fract_y
_atom_site_fract_z
_atom_site_U_iso_or_equiv
_atom_site_adp_type
_atom_site_occupancy
_atom_site_site_symmetry_order
_atom_site_calc_flag
_atom_site_refinement_flags_posn
_atom_site_refinement_flags_adp
Y1 Y 0.86713(2) 0.80573(2) 0.69245(2) 0.01385(7) Uani 1 1 d . .
Se1 Se 0.98981(3) 1.05218(2) 0.56443(2) 0.01968(8) Uani 1 1 d . .
N1 N 0.7711(2) 0.6764(2) 0.6457(2) 0.0150(4) Uani 1 1 d . .
N2 N 0.7531(2) 0.8542(2) 0.8354(2) 0.0166(5) Uani 1 1 d . .
Si1 Si 0.72383(7) 0.53489(7) 0.78092(7) 0.01639(16) Uani 1 1 d . .
Si2 Si 0.75133(7) 0.69660(7) 0.49790(7) 0.01639(16) Uani 1 1 d . .
Si3 Si 0.80526(7) 0.83813(7) 0.96828(7) 0.01903(16) Uani 1 1 d . .
Si4 Si 0.62454(7) 0.93660(7) 0.78001(7) 0.01779(16) Uani 1 1 d . .
O1 O 1.05727(17) 0.70246(17) 0.72994(17) 0.0187(4) Uani 1 1 d . .
C1 C 0.6255(3) 0.9496(3) 0.6187(3) 0.0261(6) Uani 1 1 d . .
H1A H 0.7053 0.9898 0.5629 0.039 Uiso 1 1 calc R U
H1B H 0.5562 1.0012 0.5810 0.039 Uiso 1 1 calc R U
H1C H 0.6154 0.8647 0.6279 0.039 Uiso 1 1 calc R U
C2 C 0.4711(3) 0.8548(3) 0.8796(3) 0.0352(8) Uani 1 1 d . .
H2A H 0.4645 0.7716 0.8839 0.053 Uiso 1 1 calc R U
H2B H 0.4022 0.9063 0.8410 0.053 Uiso 1 1 calc R U
H2C H 0.4662 0.8437 0.9661 0.053 Uiso 1 1 calc R U
C3 C 0.6236(3) 1.1031(3) 0.7556(3) 0.0372(8) Uani 1 1 d . .
H3A H 0.7064 1.1451 0.7115 0.056 Uiso 1 1 calc R U
H3B H 0.6040 1.1014 0.8387 0.056 Uiso 1 1 calc R U
H3C H 0.5601 1.1499 0.7037 0.056 Uiso 1 1 calc R U
C6 C 0.7016(3) 0.7266(4) 1.1201(3) 0.0423(9) Uani 1 1 d . .
H6A H 0.6923 0.6450 1.1217 0.063 Uiso 1 1 calc R U
H6B H 0.6190 0.7625 1.1248 0.063 Uiso 1 1 calc R U
H6C H 0.7391 0.7140 1.1932 0.063 Uiso 1 1 calc R U
C8 C 0.8235(3) 0.9898(3) 0.9733(4) 0.0394(9) Uani 1 1 d . .
H8A H 0.8735 1.0521 0.8927 0.059 Uiso 1 1 calc R U
H8B H 0.8660 0.9741 1.0444 0.059 Uiso 1 1 calc R U
H8C H 0.7406 1.0226 0.9853 0.059 Uiso 1 1 calc R U
C10 C 0.9646(3) 0.7712(3) 0.9739(3) 0.0310(7) Uani 1 1 d . .
H10A H 0.9613 0.6906 0.9723 0.047 Uiso 1 1 calc R U
H10B H 0.9921 0.7569 1.0526 0.047 Uiso 1 1 calc R U
H10C H 1.0239 0.8311 0.8998 0.047 Uiso 1 1 calc R U
C12 C 0.8961(3) 0.6546(3) 0.4181(3) 0.0233(6) Uani 1 1 d . .
H12A H 0.9677 0.7075 0.4084 0.035 Uiso 1 1 calc R U
H12B H 0.8840 0.6693 0.3337 0.035 Uiso 1 1 calc R U
H12C H 0.9124 0.5650 0.4705 0.035 Uiso 1 1 calc R U
C13 C 0.7122(3) 0.8600(3) 0.3826(3) 0.0257(6) Uani 1 1 d . .
H13A H 0.7775 0.9210 0.3698 0.039 Uiso 1 1 calc R U
H13B H 0.6312 0.8812 0.4169 0.039 Uiso 1 1 calc R U
H13C H 0.7073 0.8636 0.3007 0.039 Uiso 1 1 calc R U
C14 C 0.6161(3) 0.5970(3) 0.5073(3) 0.0268(7) Uani 1 1 d . .
H14A H 0.5381 0.6197 0.5450 0.040 Uiso 1 1 calc R U
H14B H 0.6303 0.5071 0.5606 0.040 Uiso 1 1 calc R U
H14C H 0.6097 0.6126 0.4212 0.040 Uiso 1 1 calc R U
C16 C 0.5494(3) 0.5145(3) 0.8328(3) 0.0254(6) Uani 1 1 d . .
H16A H 0.5173 0.5888 0.8403 0.038 Uiso 1 1 calc R U
H16B H 0.5288 0.4382 0.9158 0.038 Uiso 1 1 calc R U
H16C H 0.5108 0.5060 0.7694 0.038 Uiso 1 1 calc R U
C17 C 0.7876(3) 0.5317(3) 0.9187(3) 0.0228(6) Uani 1 1 d . .
H17A H 0.8794 0.5410 0.8981 0.034 Uiso 1 1 calc R U
H17B H 0.7624 0.4508 0.9960 0.034 Uiso 1 1 calc R U
H17C H 0.7541 0.6017 0.9334 0.034 Uiso 1 1 calc R U
C18 C 0.7828(3) 0.3901(3) 0.7712(3) 0.0258(6) Uani 1 1 d . .
H18A H 0.8743 0.3982 0.7465 0.039 Uiso 1 1 calc R U
H18B H 0.7455 0.3813 0.7072 0.039 Uiso 1 1 calc R U
H18C H 0.7594 0.3149 0.8547 0.039 Uiso 1 1 calc R U
C20 C 1.1772(3) 0.7619(3) 0.7213(3) 0.0240(6) Uani 1 1 d . .
H20A H 1.1877 0.7491 0.8064 0.029 Uiso 1 1 calc R U
H20B H 1.1802 0.8542 0.6618 0.029 Uiso 1 1 calc R U
C21 C 1.2776(3) 0.6985(4) 0.6729(4) 0.0423(9) Uani 1 1 d . .
H21A H 1.3420 0.7619 0.6066 0.051 Uiso 1 1 calc R U
H21B H 1.3186 0.6359 0.7435 0.051 Uiso 1 1 calc R U
C22 C 1.2136(3) 0.6349(4) 0.6183(4) 0.0528(11) Uani 1 1 d . .
H22A H 1.2572 0.5578 0.6262 0.063 Uiso 1 1 calc R U
H22B H 1.2107 0.6926 0.5269 0.063 Uiso 1 1 calc R U
C23 C 1.0855(3) 0.6015(3) 0.6948(3) 0.0282(7) Uani 1 1 d . .
H23A H 1.0246 0.5987 0.6437 0.034 Uiso 1 1 calc R U
H23B H 1.0829 0.5179 0.7720 0.034 Uiso 1 1 calc R U

loop_
_atom_site_aniso_label
_atom_site_aniso_U_11
_atom_site_aniso_U_22
_atom_site_aniso_U_33
_atom_site_aniso_U_23
_atom_site_aniso_U_13
_atom_site_aniso_U_12
Y1 0.01529(13) 0.01357(13) 0.01479(13) -0.00865(10) -0.00198(9) 0.00095(9)
Se1 0.02634(16) 0.01548(14) 0.01731(14) -0.00887(11) 0.00020(11) -0.00272(11)
N1 0.0191(12) 0.0130(11) 0.0148(11) -0.0079(9) -0.0037(9) 0.0009(9)
N2 0.0206(12) 0.0158(11) 0.0156(11) -0.0093(9) -0.0033(9) 0.0031(9)
Si1 0.0193(4) 0.0132(4) 0.0171(4) -0.0075(3) -0.0030(3) 0.0005(3)
Si2 0.0184(4) 0.0178(4) 0.0167(4) -0.0110(3) -0.0042(3) 0.0030(3)
Si3 0.0207(4) 0.0239(4) 0.0183(4) -0.0144(3) -0.0040(3) 0.0013(3)
Si4 0.0220(4) 0.0175(4) 0.0164(4) -0.0104(3) -0.0039(3) 0.0060(3)
O1 0.0183(10) 0.0170(10) 0.0217(10) -0.0095(8) -0.0053(8) 0.0031(8)
C1 0.0278(16) 0.0319(17) 0.0242(15) -0.0170(14) -0.0100(12) 0.0098(13)
C2 0.0249(17) 0.0378(19) 0.0314(17) -0.0089(15) -0.0021(14) 0.0115(14)
C3 0.054(2) 0.0266(17) 0.044(2) -0.0221(16) -0.0258(17) 0.0172(16)
C6 0.040(2) 0.066(3) 0.0204(16) -0.0201(17) -0.0028(14) -0.0136(18)
C8 0.048(2) 0.039(2) 0.054(2) -0.0354(18) -0.0257(18) 0.0107(16)
C10 0.0347(18) 0.0348(18) 0.0375(18) -0.0257(16) -0.0165(14) 0.0097(14)
C12 0.0240(15) 0.0284(16) 0.0235(15) -0.0172(13) -0.0057(12) 0.0072(12)
C13 0.0311(17) 0.0282(16) 0.0251(15) -0.0168(13) -0.0124(13) 0.0098(13)
C14 0.0260(16) 0.0340(17) 0.0270(15) -0.0192(14) -0.0053(13) -0.0036(13)
C16 0.0230(15) 0.0256(16) 0.0254(15) -0.0111(13) -0.0013(12) -0.0017(12)
C17 0.0296(16) 0.0179(14) 0.0188(14) -0.0064(12) -0.0062(12) 0.0016(12)
C18 0.0286(16) 0.0176(14) 0.0322(16) -0.0123(13) -0.0072(13) 0.0030(12)
C20 0.0173(14) 0.0248(15) 0.0304(16) -0.0126(13) -0.0073(12) 0.0007(12)
C21 0.0220(17) 0.047(2) 0.063(2) -0.033(2) -0.0008(16) 0.0045(15)
C22 0.039(2) 0.056(3) 0.074(3) -0.047(2) 0.012(2) 0.0027(19)
C23 0.0278(17) 0.0231(16) 0.0422(18) -0.0221(15) -0.0076(14) 0.0058(13)

loop_
_atom_type_symbol
_atom_type_description
_atom_type_scat_dispersion_real
_atom_type_scat_dispersion_imag
_atom_type_scat_source
C C 0.0033 0.0016 'International Tables Vol C Tables 4.2.6.8 and 6.1.1.4'
H H 0.0000 0.0000 'International Tables Vol C Tables 4.2.6.8 and 6.1.1.4'
N N 0.0061 0.0033 'International Tables Vol C Tables 4.2.6.8 and 6.1.1.4'
O O 0.0106 0.0060 'International Tables Vol C Tables 4.2.6.8 and 6.1.1.4'
Si Si 0.0817 0.0704 'International Tables Vol C Tables 4.2.6.8 and 6.1.1.4'
Se Se -0.0929 2.2259 'International Tables Vol C Tables 4.2.6.8 and 6.1.1.4'
Y Y -2.7962 3.5667 'International Tables Vol C Tables 4.2.6.8 and 6.1.1.4'

loop_
_geom_angle_atom_site_label_1
_geom_angle_atom_site_label_2
_geom_angle_atom_site_label_3
_geom_angle
_geom_angle_site_symmetry_1
_geom_angle_site_symmetry_3
N1 Y1 N2 115.58(8) . .
N1 Y1 O1 99.22(7) . .
N2 Y1 O1 121.34(7) . .
N1 Y1 Se1 139.12(6) . .
N2 Y1 Se1 89.91(6) . .
O1 Y1 Se1 92.75(5) . .
N1 Y1 Se1 93.98(5) . 2_776
N2 Y1 Se1 135.81(6) . 2_776
O1 Y1 Se1 81.91(5) . 2_776
Se1 Y1 Se1 49.100(10) . 2_776
N1 Y1 Si1 29.46(6) . .
N2 Y1 Si1 98.31(6) . .
O1 Y1 Si1 89.81(5) . .
Se1 Y1 Si1 168.523(16) . .
Se1 Y1 Si1 120.418(16) 2_776 .
N1 Y1 Si4 100.47(6) . .
N2 Y1 Si4 29.07(6) . .
O1 Y1 Si4 150.32(5) . .
Se1 Y1 Si4 86.708(17) . .
Se1 Y1 Si4 118.421(17) 2_776 .
Si1 Y1 Si4 96.57(2) . .
Se1 Se1 Y1 66.520(13) 2_776 .
Se1 Se1 Y1 64.380(13) 2_776 2_776
Y1 Se1 Y1 130.900(10) . 2_776
Si1 N1 Si2 119.67(12) . .
Si1 N1 Y1 110.83(10) . .
Si2 N1 Y1 129.31(11) . .
Si4 N2 Si3 124.11(13) . .
Si4 N2 Y1 111.54(11) . .
Si3 N2 Y1 123.18(12) . .
N1 Si1 C16 113.22(12) . .
N1 Si1 C18 114.87(12) . .
C16 Si1 C18 108.50(14) . .
N1 Si1 C17 108.78(11) . .
C16 Si1 C17 105.24(13) . .
C18 Si1 C17 105.52(13) . .
N1 Si1 Y1 39.71(7) . .
C16 Si1 Y1 120.18(10) . .
C18 Si1 Y1 130.83(10) . .
C17 Si1 Y1 69.33(9) . .
N1 Si2 C13 115.26(12) . .
N1 Si2 C12 110.78(12) . .
C13 Si2 C12 107.23(13) . .
N1 Si2 C14 113.31(12) . .
C13 Si2 C14 102.17(14) . .
C12 Si2 C14 107.44(13) . .
N2 Si3 C10 109.46(12) . .
N2 Si3 C8 114.88(14) . .
C10 Si3 C8 105.38(15) . .
N2 Si3 C6 112.32(13) . .
C10 Si3 C6 106.87(17) . .
C8 Si3 C6 107.42(17) . .
N2 Si4 C2 114.13(13) . .
N2 Si4 C3 115.01(13) . .
C2 Si4 C3 107.96(17) . .
N2 Si4 C1 106.88(12) . .
C2 Si4 C1 105.92(15) . .
C3 Si4 C1 106.27(15) . .
N2 Si4 Y1 39.39(7) . .
C2 Si4 Y1 126.55(11) . .
C3 Si4 Y1 125.09(12) . .
C1 Si4 Y1 67.51(9) . .
C23 O1 C20 108.0(2) . .
C23 O1 Y1 118.97(16) . .
C20 O1 Y1 125.56(15) . .
O1 C20 C21 106.1(2) . .
C22 C21 C20 105.7(3) . .
C21 C22 C23 104.7(3) . .
O1 C23 C22 105.1(2) . .

loop_
_geom_bond_atom_site_label_1
_geom_bond_atom_site_label_2
_geom_bond_distance
_geom_bond_site_symmetry_2
Y1 N1 2.234(2) .
Y1 N2 2.236(2) .
Y1 O1 2.3541(18) .
Y1 Se1 2.8614(4) .
Y1 Se1 2.9106(4) 2_776
Y1 Si1 3.2684(8) .
Y1 Si4 3.2780(8) .
Se1 Se1 2.3986(5) 2_776
Se1 Y1 2.9107(4) 2_776
N1 Si1 1.720(2) .
N1 Si2 1.734(2) .
N2 Si4 1.712(2) .
N2 Si3 1.715(2) .
Si1 C16 1.874(3) .
Si1 C18 1.874(3) .
Si1 C17 1.893(3) .
Si2 C13 1.869(3) .
Si2 C12 1.875(3) .
Si2 C14 1.886(3) .
Si3 C10 1.869(3) .
Si3 C8 1.869(3) .
Si3 C6 1.871(3) .
Si4 C2 1.872(3) .
Si4 C3 1.875(3) .
Si4 C1 1.878(3) .
O1 C23 1.468(3) .
O1 C20 1.474(3) .
C20 C21 1.494(4) .
C21 C22 1.478(5) .
C22 C23 1.481(5) .
